data_4316980
loop_
_publ_author_name
'Constantinos G. Efthymiou'
'Theocharis C. Stamatatos'
'Constantina Papatriantafyllopoulou'
'Anastasios J. Tasiopoulos'
'Wolfgang Wernsdorfer'
'Spyros P. Perlepes'
'George Christou'

_publ_section_title
;
 Nickel/Lanthanide Single-Molecule Magnets: {Ni3Ln} "Stars" with a Ligand
 Derived from the Metal-Promoted Reduction of Di-2-pyridyl Ketone under
 Solvothermal Conditions
;
_journal_name_full 'Inorganic Chemistry'
_journal_page_first 9737
_journal_page_last 9739
_journal_paper_doi 10.1021/ic101504c
_journal_volume 49
_journal_year 2010
_chemical_formula_moiety 'C66 H54 Dy N12 Ni3 O6 , 3(Cl O4)'
_chemical_formula_sum 'C66 H54 Cl3 Dy N12 Ni3 O18'
_chemical_formula_weight 1748.19
_space_group_IT_number 15
_symmetry_cell_setting monoclinic
_symmetry_space_group_name_Hall '-C 2yc'
_symmetry_space_group_name_H-M 'C 1 2/c 1'
_atom_sites_solution_hydrogens geom
_atom_sites_solution_primary direct
_atom_sites_solution_secondary difmap
_audit_creation_method SHELXL-97
_cell_angle_alpha 90.00
_cell_angle_beta 102.351(7)
_cell_angle_gamma 90.00
_cell_formula_units_Z 4
_cell_length_a 14.7990(19)
_cell_length_b 20.761(3)
_cell_length_c 23.681(3)
_cell_measurement_reflns_used 10696
_cell_measurement_temperature 100(2)
_cell_measurement_theta_max 30.4327
_cell_measurement_theta_min 3.1508
_cell_volume 7107.4(17)
_computing_cell_refinement 'CrysAlis RED (Oxford Diffraction, 2006)'
_computing_data_collection 'CrysAlis CCD (Oxford Diffraction, 2006)'
_computing_data_reduction 'CrysAlis RED (Oxford Diffraction, 2006)'
_computing_molecular_graphics 'PLATON (Spek, 1990); MERCURY (Bruno et al. 2002)'
_computing_publication_material 'WINGX (Farrugia, 1999'
_computing_structure_refinement 'SHELXL-97 (Sheldrick, 1997'
_computing_structure_solution 'SIR92 (Altomare et al., 1994)'
_diffrn_ambient_temperature 100(2)
_diffrn_detector_area_resol_mean 16.0288
_diffrn_measured_fraction_theta_full 0.994
_diffrn_measured_fraction_theta_max 0.994
_diffrn_measurement_device_type 'Oxford Diffraction Xcalibur-3 with Sapphire CCD'
_diffrn_measurement_method '\w/\f scans'
_diffrn_radiation_monochromator graphite
_diffrn_radiation_source 'Enhance (Mo) X-ray source'
_diffrn_radiation_type MoK\a
_diffrn_radiation_wavelength 0.71073
_diffrn_reflns_av_R_equivalents 0.0420
_diffrn_reflns_av_sigmaI/netI 0.0719
_diffrn_reflns_limit_h_max 18
_diffrn_reflns_limit_h_min -18
_diffrn_reflns_limit_k_max 25
_diffrn_reflns_limit_k_min -25
_diffrn_reflns_limit_l_max 29
_diffrn_reflns_limit_l_min -23
_diffrn_reflns_number 24395
_diffrn_reflns_theta_full 26.00
_diffrn_reflns_theta_max 26.00
_diffrn_reflns_theta_min 3.26
_exptl_absorpt_coefficient_mu 2.012
_exptl_absorpt_correction_T_max 0.8300
_exptl_absorpt_correction_T_min 0.6654
_exptl_absorpt_correction_type multi-scan
_exptl_absorpt_process_details 'Empirical absorption correction (CrysAlis RED, Oxford Diffraction)'
_exptl_crystal_colour light-pink
_exptl_crystal_density_diffrn 1.634
_exptl_crystal_density_method 'not measured'
_exptl_crystal_description prism
_exptl_crystal_F_000 3516
_exptl_crystal_size_max 0.34
_exptl_crystal_size_mid 0.17
_exptl_crystal_size_min 0.09
_refine_diff_density_max 0.900
_refine_diff_density_min -0.493
_refine_diff_density_rms 0.098
_refine_ls_extinction_method none
_refine_ls_goodness_of_fit_ref 1.007
_refine_ls_hydrogen_treatment constr
_refine_ls_matrix_type full
_refine_ls_number_parameters 488
_refine_ls_number_reflns 6960
_refine_ls_number_restraints 100
_refine_ls_restrained_S_all 1.038
_refine_ls_R_factor_all 0.0516
_refine_ls_R_factor_gt 0.0352
_refine_ls_shift/su_max 0.000
_refine_ls_shift/su_mean 0.000
_refine_ls_structure_factor_coef Fsqd
_refine_ls_weighting_details 'calc w=1/[\s^2^(Fo^2^)+(0.0350P)^2^] where P=(Fo^2^+2Fc^2^)/3'
_refine_ls_weighting_scheme calc
_refine_ls_wR_factor_gt 0.0735
_refine_ls_wR_factor_ref 0.0752
_reflns_number_gt 5010
_reflns_number_total 6960
_reflns_threshold_expression >2\s(I)
_cod_data_source_file ic101504c_si_001_2.cif
_cod_data_source_block 253b-Dy
_cod_original_cell_volume 7107.4(16)
_cod_database_code 4316980

loop_
_symmetry_equiv_pos_as_xyz
'x, y, z'
'-x, y, -z+1/2'
'x+1/2, y+1/2, z'
'-x+1/2, y+1/2, -z+1/2'
'-x, -y, -z'
'x, -y, z-1/2'
'-x+1/2, -y+1/2, -z'
'x+1/2, -y+1/2, z-1/2'

loop_
_atom_site_label
_atom_site_type_symbol
_atom_site_fract_x
_atom_site_fract_y
_atom_site_fract_z
_atom_site_U_iso_or_equiv
_atom_site_adp_type
_atom_site_occupancy
_atom_site_symmetry_multiplicity
_atom_site_calc_flag
_atom_site_refinement_flags
_atom_site_disorder_assembly
_atom_site_disorder_group
Dy1 Dy 0.0000 0.266160(12) 0.7500 0.01751(9) Uani 1 2 d S . .
Ni1 Ni 0.01779(4) 0.34201(2) 0.63573(2) 0.01953(13) Uani 1 1 d . . .
Ni2 Ni 0.0000 0.11369(3) 0.7500 0.01734(17) Uani 1 2 d S . .
O1 O 0.10252(18) 0.28147(11) 0.69270(10) 0.0195(6) Uani 1 1 d . . .
O2 O -0.08166(18) 0.33525(11) 0.68412(10) 0.0188(6) Uani 1 1 d . . .
O3 O -0.08655(17) 0.18337(11) 0.70641(10) 0.0175(6) Uani 1 1 d . . .
N1 N 0.1258(2) 0.33262(14) 0.59418(13) 0.0221(8) Uani 1 1 d . . .
N2 N 0.0989(2) 0.40835(14) 0.69032(13) 0.0206(8) Uani 1 1 d . . .
N3 N -0.0688(2) 0.27005(16) 0.59013(12) 0.0239(8) Uani 1 1 d . . .
N4 N -0.0757(2) 0.40809(15) 0.59332(13) 0.0239(8) Uani 1 1 d . . .
N5 N -0.0993(2) 0.12011(14) 0.80125(13) 0.0176(7) Uani 1 1 d . . .
N6 N -0.0904(2) 0.05627(15) 0.69471(13) 0.0225(8) Uani 1 1 d . . .
C1 C 0.1313(3) 0.33804(18) 0.53874(18) 0.0273(10) Uani 1 1 d . . .
H1 H 0.0784 0.3497 0.5117 0.033 Uiso 1 1 calc R . .
C2 C 0.2116(3) 0.32706(19) 0.51992(18) 0.0306(11) Uani 1 1 d . . .
H2 H 0.2131 0.3317 0.4811 0.037 Uiso 1 1 calc R . .
C3 C 0.2902(3) 0.3090(2) 0.55981(18) 0.0304(10) Uani 1 1 d . . .
H3 H 0.3455 0.3014 0.5483 0.036 Uiso 1 1 calc R . .
C4 C 0.2850(3) 0.30253(18) 0.61694(17) 0.0256(10) Uani 1 1 d . . .
H4 H 0.3367 0.2896 0.6443 0.031 Uiso 1 1 calc R . .
C5 C 0.2034(3) 0.31531(17) 0.63307(16) 0.0213(9) Uani 1 1 d . . .
C6 C 0.1875(3) 0.31231(18) 0.69448(16) 0.0213(9) Uani 1 1 d . . .
H6 H 0.2380 0.2892 0.7200 0.026 Uiso 1 1 calc R . .
C7 C 0.1803(3) 0.38116(18) 0.71526(16) 0.0226(9) Uani 1 1 d . . .
C8 C 0.2461(3) 0.4137(2) 0.75493(16) 0.0279(10) Uani 1 1 d . . .
H8 H 0.3029 0.3948 0.7706 0.033 Uiso 1 1 calc R . .
C9 C 0.2257(3) 0.4755(2) 0.77108(18) 0.0324(11) Uani 1 1 d . . .
H9 H 0.2684 0.4982 0.7984 0.039 Uiso 1 1 calc R . .
C10 C 0.1419(3) 0.5026(2) 0.74633(19) 0.0333(11) Uani 1 1 d . . .
H10 H 0.1269 0.5438 0.7569 0.040 Uiso 1 1 calc R . .
C11 C 0.0807(3) 0.46823(19) 0.70589(17) 0.0255(10) Uani 1 1 d . . .
H11 H 0.0246 0.4871 0.6886 0.031 Uiso 1 1 calc R . .
C12 C -0.0524(3) 0.22009(19) 0.55793(17) 0.0328(11) Uani 1 1 d . . .
H12 H 0.0064 0.2155 0.5504 0.039 Uiso 1 1 calc R . .
C13 C -0.1186(4) 0.1757(2) 0.53570(19) 0.0438(14) Uani 1 1 d . . .
H13 H -0.1049 0.1413 0.5137 0.053 Uiso 1 1 calc R . .
C14 C -0.2057(4) 0.1827(2) 0.54640(18) 0.0407(13) Uani 1 1 d . . .
H14 H -0.2517 0.1528 0.5320 0.049 Uiso 1 1 calc R . .
C15 C -0.2247(3) 0.2346(2) 0.57887(16) 0.0310(10) Uani 1 1 d . . .
H15 H -0.2836 0.2408 0.5859 0.037 Uiso 1 1 calc R . .
C16 C -0.1537(3) 0.27668(18) 0.60044(15) 0.0234(10) Uani 1 1 d . . .
C17 C -0.1607(3) 0.33428(18) 0.63886(16) 0.0217(9) Uani 1 1 d . . .
H17 H -0.2172 0.3322 0.6540 0.026 Uiso 1 1 calc R . .
C18 C -0.1597(3) 0.39482(18) 0.60228(16) 0.0223(9) Uani 1 1 d . . .
C19 C -0.2355(3) 0.4321(2) 0.57939(16) 0.0291(10) Uani 1 1 d . . .
H19 H -0.2935 0.4217 0.5860 0.035 Uiso 1 1 calc R . .
C20 C -0.2245(3) 0.4848(2) 0.54665(18) 0.0353(12) Uani 1 1 d . . .
H20 H -0.2751 0.5100 0.5300 0.042 Uiso 1 1 calc R . .
C21 C -0.1377(4) 0.4998(2) 0.53872(18) 0.0369(12) Uani 1 1 d . . .
H21 H -0.1284 0.5362 0.5178 0.044 Uiso 1 1 calc R . .
C22 C -0.0649(3) 0.4602(2) 0.56207(17) 0.0312(11) Uani 1 1 d . . .
H22 H -0.0064 0.4699 0.5560 0.037 Uiso 1 1 calc R . .
C23 C -0.0951(3) 0.10883(17) 0.85723(16) 0.0246(10) Uani 1 1 d . . .
H23 H -0.0401 0.0937 0.8800 0.030 Uiso 1 1 calc R . .
C24 C -0.1694(3) 0.11885(19) 0.88224(17) 0.0287(10) Uani 1 1 d . . .
H24 H -0.1640 0.1116 0.9216 0.034 Uiso 1 1 calc R . .
C25 C -0.2515(3) 0.13962(19) 0.84901(19) 0.0293(11) Uani 1 1 d . . .
H25 H -0.3028 0.1458 0.8653 0.035 Uiso 1 1 calc R . .
C26 C -0.2571(3) 0.15144(17) 0.79047(18) 0.0235(10) Uani 1 1 d . . .
H26 H -0.3119 0.1657 0.7669 0.028 Uiso 1 1 calc R . .
C27 C -0.1798(3) 0.14148(17) 0.76853(16) 0.0188(9) Uani 1 1 d . . .
C28 C -0.1720(3) 0.15305(17) 0.70616(16) 0.0198(9) Uani 1 1 d . . .
H28 H -0.2236 0.1793 0.6856 0.024 Uiso 1 1 calc R . .
C29 C -0.1714(3) 0.08703(18) 0.67773(15) 0.0212(9) Uani 1 1 d . . .
C30 C -0.2451(3) 0.0595(2) 0.63948(16) 0.0280(10) Uani 1 1 d . . .
H30 H -0.3013 0.0810 0.6288 0.034 Uiso 1 1 calc R . .
C31 C -0.2329(3) -0.0013(2) 0.61749(18) 0.0342(11) Uani 1 1 d . . .
H31 H -0.2813 -0.0212 0.5919 0.041 Uiso 1 1 calc R . .
C32 C -0.1492(3) -0.0316(2) 0.63384(18) 0.0353(11) Uani 1 1 d . . .
H32 H -0.1398 -0.0718 0.6188 0.042 Uiso 1 1 calc R . .
C33 C -0.0799(3) -0.00220(19) 0.67239(17) 0.0292(10) Uani 1 1 d . . .
H33 H -0.0235 -0.0233 0.6837 0.035 Uiso 1 1 calc R . .
Cl1 Cl 0.51572(11) 0.14962(9) 0.62116(7) 0.0777(5) Uani 1 1 d D . .
O4 O 0.5393(3) 0.1144(3) 0.57453(17) 0.1041(17) Uani 1 1 d DU . .
O5 O 0.4841(4) 0.1066(2) 0.6618(2) 0.125(2) Uani 1 1 d DU . .
O6 O 0.4445(2) 0.19360(18) 0.60116(15) 0.0650(11) Uani 1 1 d DU . .
O7 O 0.5958(3) 0.1815(3) 0.6535(2) 0.1147(18) Uani 1 1 d DU . .
Cl2 Cl 0.49119(18) 0.47682(12) 0.51903(12) 0.0456(7) Uani 0.50 1 d PDU A -1
O8 O 0.4353(5) 0.4194(3) 0.5112(3) 0.064(2) Uani 0.50 1 d PDU A -1
O9 O 0.5553(5) 0.4721(4) 0.5738(3) 0.068(2) Uani 0.50 1 d PDU A -1
O10 O 0.4336(8) 0.5315(6) 0.5188(6) 0.074(4) Uani 0.50 1 d PDU A -1
O11 O 0.5417(9) 0.4793(6) 0.4726(5) 0.073(3) Uani 0.50 1 d PDU A -1

loop_
_atom_site_aniso_label
_atom_site_aniso_U_11
_atom_site_aniso_U_22
_atom_site_aniso_U_33
_atom_site_aniso_U_23
_atom_site_aniso_U_13
_atom_site_aniso_U_12
Dy1 0.02440(17) 0.01161(14) 0.01496(14) 0.000 0.00078(11) 0.000
Ni1 0.0248(3) 0.0154(3) 0.0172(3) 0.0027(2) 0.0019(2) 0.0021(2)
Ni2 0.0202(4) 0.0116(4) 0.0189(4) 0.000 0.0013(3) 0.000
O1 0.0237(16) 0.0143(14) 0.0196(14) 0.0021(11) 0.0027(12) 0.0021(11)
O2 0.0210(16) 0.0176(14) 0.0158(14) 0.0007(11) -0.0003(12) 0.0002(12)
O3 0.0179(15) 0.0151(14) 0.0183(14) 0.0005(11) 0.0012(11) 0.0008(12)
N1 0.030(2) 0.0163(17) 0.0209(19) 0.0060(14) 0.0071(16) 0.0002(15)
N2 0.026(2) 0.0140(17) 0.0224(18) 0.0014(14) 0.0078(16) 0.0008(15)
N3 0.034(2) 0.0190(18) 0.0162(16) 0.0023(15) -0.0014(15) 0.0030(17)
N4 0.034(2) 0.0191(18) 0.0172(17) 0.0016(14) 0.0012(16) 0.0010(16)
N5 0.0212(19) 0.0128(16) 0.0180(17) -0.0007(13) 0.0023(15) -0.0042(14)
N6 0.027(2) 0.0163(18) 0.0233(18) -0.0011(14) 0.0035(16) -0.0032(15)
C1 0.037(3) 0.020(2) 0.025(2) 0.0018(18) 0.007(2) 0.0003(19)
C2 0.045(3) 0.024(2) 0.027(2) -0.0014(18) 0.017(2) 0.001(2)
C3 0.033(3) 0.024(2) 0.039(3) -0.004(2) 0.017(2) -0.002(2)
C4 0.027(2) 0.017(2) 0.032(2) -0.0009(18) 0.004(2) 0.0000(19)
C5 0.027(2) 0.0102(19) 0.026(2) 0.0002(17) 0.0046(19) -0.0006(18)
C6 0.023(2) 0.017(2) 0.022(2) 0.0039(17) 0.0014(18) -0.0014(19)
C7 0.030(3) 0.021(2) 0.018(2) 0.0018(17) 0.0071(19) -0.0061(19)
C8 0.026(3) 0.030(2) 0.026(2) 0.0038(19) 0.003(2) -0.006(2)
C9 0.046(3) 0.024(2) 0.027(2) -0.0062(19) 0.008(2) -0.018(2)
C10 0.045(3) 0.018(2) 0.039(3) -0.004(2) 0.014(2) -0.007(2)
C11 0.027(2) 0.021(2) 0.030(2) 0.0019(19) 0.011(2) -0.0015(19)
C12 0.044(3) 0.026(3) 0.023(2) -0.0002(19) -0.005(2) 0.015(2)
C13 0.069(4) 0.024(3) 0.028(3) -0.009(2) -0.012(3) 0.008(3)
C14 0.063(4) 0.025(3) 0.024(2) 0.005(2) -0.015(2) -0.012(3)
C15 0.038(3) 0.031(2) 0.017(2) 0.007(2) -0.0074(19) -0.005(2)
C16 0.030(3) 0.022(2) 0.015(2) 0.0069(17) -0.0026(18) -0.0024(19)
C17 0.022(2) 0.025(2) 0.016(2) 0.0031(17) 0.0006(18) 0.0022(18)
C18 0.026(3) 0.022(2) 0.016(2) -0.0034(17) 0.0003(19) 0.0044(19)
C19 0.029(3) 0.032(3) 0.024(2) -0.0025(19) -0.001(2) 0.008(2)
C20 0.045(3) 0.031(3) 0.025(2) 0.001(2) -0.003(2) 0.020(2)
C21 0.054(3) 0.023(2) 0.031(3) 0.011(2) 0.001(2) 0.008(2)
C22 0.039(3) 0.027(2) 0.028(2) 0.0093(19) 0.005(2) 0.001(2)
C23 0.036(3) 0.015(2) 0.021(2) 0.0023(17) 0.002(2) -0.0044(19)
C24 0.044(3) 0.024(2) 0.020(2) 0.0004(18) 0.011(2) -0.008(2)
C25 0.033(3) 0.023(2) 0.038(3) -0.0049(19) 0.020(2) -0.009(2)
C26 0.021(2) 0.015(2) 0.033(2) -0.0037(18) 0.002(2) -0.0041(17)
C27 0.022(2) 0.0091(19) 0.024(2) -0.0023(16) 0.0027(19) -0.0032(17)
C28 0.018(2) 0.017(2) 0.022(2) 0.0016(16) -0.0008(18) -0.0010(17)
C29 0.027(3) 0.022(2) 0.015(2) 0.0003(16) 0.0050(19) -0.0057(19)
C30 0.029(3) 0.032(3) 0.022(2) 0.0061(19) 0.002(2) -0.008(2)
C31 0.048(3) 0.031(3) 0.024(2) -0.008(2) 0.006(2) -0.021(2)
C32 0.053(3) 0.020(2) 0.034(3) -0.006(2) 0.012(2) -0.008(2)
C33 0.040(3) 0.018(2) 0.032(2) -0.0026(19) 0.013(2) -0.003(2)
Cl1 0.0465(10) 0.1038(14) 0.0715(11) -0.0108(10) -0.0125(9) 0.0341(9)
O4 0.080(3) 0.156(4) 0.066(3) -0.028(3) -0.008(2) 0.062(3)
O5 0.168(5) 0.113(4) 0.101(4) 0.058(3) 0.047(3) 0.045(4)
O6 0.048(2) 0.068(3) 0.074(3) 0.010(2) 0.0013(19) 0.023(2)
O7 0.052(3) 0.171(5) 0.111(4) -0.041(3) -0.005(3) 0.009(3)
Cl2 0.0335(15) 0.0393(16) 0.0614(18) -0.0172(12) 0.0042(13) 0.0039(12)
O8 0.068(5) 0.054(4) 0.065(4) -0.017(4) 0.005(4) -0.015(4)
O9 0.045(4) 0.082(4) 0.070(4) -0.025(3) -0.003(3) 0.009(3)
O10 0.064(5) 0.059(5) 0.096(6) 0.007(4) 0.012(4) 0.021(4)
O11 0.081(7) 0.063(7) 0.078(6) -0.001(5) 0.024(5) -0.001(5)

loop_
_atom_type_symbol
_atom_type_description
_atom_type_scat_dispersion_real
_atom_type_scat_dispersion_imag
_atom_type_scat_source
C C 0.0033 0.0016 'International Tables Vol C Tables 4.2.6.8 and 6.1.1.4'
H H 0.0000 0.0000 'International Tables Vol C Tables 4.2.6.8 and 6.1.1.4'
N N 0.0061 0.0033 'International Tables Vol C Tables 4.2.6.8 and 6.1.1.4'
O O 0.0106 0.0060 'International Tables Vol C Tables 4.2.6.8 and 6.1.1.4'
Cl Cl 0.1484 0.1585 'International Tables Vol C Tables 4.2.6.8 and 6.1.1.4'
Ni Ni 0.3393 1.1124 'International Tables Vol C Tables 4.2.6.8 and 6.1.1.4'
Dy Dy -0.1892 4.4098 'International Tables Vol C Tables 4.2.6.8 and 6.1.1.4'

loop_
_geom_angle_atom_site_label_1
_geom_angle_atom_site_label_2
_geom_angle_atom_site_label_3
_geom_angle
_geom_angle_site_symmetry_1
_geom_angle_site_symmetry_3
_geom_angle_publ_flag
O3 Dy1 O3 80.81(12) 2_556 . ?
O3 Dy1 O1 89.63(9) 2_556 . ?
O3 Dy1 O1 102.73(9) . . ?
O3 Dy1 O1 102.73(9) 2_556 2_556 ?
O3 Dy1 O1 89.63(9) . 2_556 ?
O1 Dy1 O1 163.85(12) . 2_556 ?
O3 Dy1 O2 164.33(8) 2_556 . ?
O3 Dy1 O2 90.02(9) . . ?
O1 Dy1 O2 79.96(9) . . ?
O1 Dy1 O2 89.81(9) 2_556 . ?
O3 Dy1 O2 90.02(9) 2_556 2_556 ?
O3 Dy1 O2 164.32(8) . 2_556 ?
O1 Dy1 O2 89.81(9) . 2_556 ?
O1 Dy1 O2 79.96(9) 2_556 2_556 ?
O2 Dy1 O2 101.55(12) . 2_556 ?
O3 Dy1 Ni2 40.40(6) 2_556 . ?
O3 Dy1 Ni2 40.40(6) . . ?
O1 Dy1 Ni2 98.07(6) . . ?
O1 Dy1 Ni2 98.07(6) 2_556 . ?
O2 Dy1 Ni2 129.23(6) . . ?
O2 Dy1 Ni2 129.23(6) 2_556 . ?
O3 Dy1 Ni1 128.47(6) 2_556 . ?
O3 Dy1 Ni1 97.45(6) . . ?
O1 Dy1 Ni1 40.07(6) . . ?
O1 Dy1 Ni1 128.80(6) 2_556 . ?
O2 Dy1 Ni1 39.91(7) . . ?
O2 Dy1 Ni1 98.21(6) 2_556 . ?
Ni2 Dy1 Ni1 119.579(10) . . ?
O3 Dy1 Ni1 97.45(6) 2_556 2_556 ?
O3 Dy1 Ni1 128.47(6) . 2_556 ?
O1 Dy1 Ni1 128.80(6) . 2_556 ?
O1 Dy1 Ni1 40.07(6) 2_556 2_556 ?
O2 Dy1 Ni1 98.21(6) . 2_556 ?
O2 Dy1 Ni1 39.91(7) 2_556 2_556 ?
Ni2 Dy1 Ni1 119.578(10) . 2_556 ?
Ni1 Dy1 Ni1 120.84(2) . 2_556 ?
N4 Ni1 O2 80.24(12) . . ?
N4 Ni1 N1 109.92(13) . . ?
O2 Ni1 N1 169.34(11) . . ?
N4 Ni1 O1 168.56(11) . . ?
O2 Ni1 O1 90.07(10) . . ?
N1 Ni1 O1 80.16(11) . . ?
N4 Ni1 N2 95.75(13) . . ?
O2 Ni1 N2 94.90(11) . . ?
N1 Ni1 N2 87.47(13) . . ?
O1 Ni1 N2 78.92(11) . . ?
N4 Ni1 N3 87.19(13) . . ?
O2 Ni1 N3 78.94(11) . . ?
N1 Ni1 N3 97.88(13) . . ?
O1 Ni1 N3 96.96(11) . . ?
N2 Ni1 N3 172.65(12) . . ?
N4 Ni1 Dy1 125.17(10) . . ?
O2 Ni1 Dy1 45.10(7) . . ?
N1 Ni1 Dy1 124.91(9) . . ?
O1 Ni1 Dy1 44.99(7) . . ?
N2 Ni1 Dy1 86.63(8) . . ?
N3 Ni1 Dy1 86.18(8) . . ?
N6 Ni2 N6 108.61(18) 2_556 . ?
N6 Ni2 O3 169.61(11) 2_556 . ?
N6 Ni2 O3 80.61(11) . . ?
N6 Ni2 O3 80.61(11) 2_556 2_556 ?
N6 Ni2 O3 169.61(11) . 2_556 ?
O3 Ni2 O3 90.65(13) . 2_556 ?
N6 Ni2 N5 96.29(12) 2_556 . ?
N6 Ni2 N5 87.96(12) . . ?
O3 Ni2 N5 78.93(11) . . ?
O3 Ni2 N5 95.90(10) 2_556 . ?
N6 Ni2 N5 87.96(12) 2_556 2_556 ?
N6 Ni2 N5 96.29(12) . 2_556 ?
O3 Ni2 N5 95.91(11) . 2_556 ?
O3 Ni2 N5 78.93(11) 2_556 2_556 ?
N5 Ni2 N5 172.73(16) . 2_556 ?
N6 Ni2 Dy1 125.69(9) 2_556 . ?
N6 Ni2 Dy1 125.69(9) . . ?
O3 Ni2 Dy1 45.32(7) . . ?
O3 Ni2 Dy1 45.32(7) 2_556 . ?
N5 Ni2 Dy1 86.36(8) . . ?
N5 Ni2 Dy1 86.36(8) 2_556 . ?
C6 O1 Ni1 99.0(2) . . ?
C6 O1 Dy1 139.2(2) . . ?
Ni1 O1 Dy1 94.94(10) . . ?
C17 O2 Ni1 98.8(2) . . ?
C17 O2 Dy1 138.5(2) . . ?
Ni1 O2 Dy1 94.99(10) . . ?
C28 O3 Ni2 98.6(2) . . ?
C28 O3 Dy1 139.6(2) . . ?
Ni2 O3 Dy1 94.27(9) . . ?
C1 N1 C5 118.0(4) . . ?
C1 N1 Ni1 132.7(3) . . ?
C5 N1 Ni1 109.3(2) . . ?
C11 N2 C7 118.8(3) . . ?
C11 N2 Ni1 131.3(3) . . ?
C7 N2 Ni1 109.7(2) . . ?
C16 N3 C12 118.4(4) . . ?
C16 N3 Ni1 109.0(2) . . ?
C12 N3 Ni1 132.5(3) . . ?
C18 N4 C22 118.7(4) . . ?
C18 N4 Ni1 109.7(2) . . ?
C22 N4 Ni1 131.5(3) . . ?
C23 N5 C27 118.4(4) . . ?
C23 N5 Ni2 132.3(3) . . ?
C27 N5 Ni2 109.2(2) . . ?
C29 N6 C33 118.8(3) . . ?
C29 N6 Ni2 109.6(2) . . ?
C33 N6 Ni2 131.6(3) . . ?
N1 C1 C2 122.8(4) . . ?
N1 C1 H1 118.6 . . ?
C2 C1 H1 118.6 . . ?
C1 C2 C3 118.8(4) . . ?
C1 C2 H2 120.6 . . ?
C3 C2 H2 120.6 . . ?
C4 C3 C2 118.8(4) . . ?
C4 C3 H3 120.6 . . ?
C2 C3 H3 120.6 . . ?
C5 C4 C3 119.5(4) . . ?
C5 C4 H4 120.2 . . ?
C3 C4 H4 120.2 . . ?
N1 C5 C4 122.1(3) . . ?
N1 C5 C6 112.2(3) . . ?
C4 C5 C6 125.7(3) . . ?
O1 C6 C7 108.3(3) . . ?
O1 C6 C5 108.1(3) . . ?
C7 C6 C5 107.8(3) . . ?
O1 C6 H6 110.9 . . ?
C7 C6 H6 110.9 . . ?
C5 C6 H6 110.9 . . ?
N2 C7 C8 121.9(4) . . ?
N2 C7 C6 111.7(3) . . ?
C8 C7 C6 126.4(4) . . ?
C7 C8 C9 118.6(4) . . ?
C7 C8 H8 120.7 . . ?
C9 C8 H8 120.7 . . ?
C10 C9 C8 119.4(4) . . ?
C10 C9 H9 120.3 . . ?
C8 C9 H9 120.3 . . ?
C11 C10 C9 119.1(4) . . ?
C11 C10 H10 120.5 . . ?
C9 C10 H10 120.5 . . ?
N2 C11 C10 122.3(4) . . ?
N2 C11 H11 118.9 . . ?
C10 C11 H11 118.9 . . ?
N3 C12 C13 122.7(5) . . ?
N3 C12 H12 118.7 . . ?
C13 C12 H12 118.7 . . ?
C12 C13 C14 118.8(4) . . ?
C12 C13 H13 120.6 . . ?
C14 C13 H13 120.6 . . ?
C13 C14 C15 119.6(4) . . ?
C13 C14 H14 120.2 . . ?
C15 C14 H14 120.2 . . ?
C16 C15 C14 118.0(4) . . ?
C16 C15 H15 121.0 . . ?
C14 C15 H15 121.0 . . ?
N3 C16 C15 122.6(4) . . ?
N3 C16 C17 112.1(3) . . ?
C15 C16 C17 125.2(4) . . ?
O2 C17 C16 108.4(3) . . ?
O2 C17 C18 108.2(3) . . ?
C16 C17 C18 107.3(3) . . ?
O2 C17 H17 110.9 . . ?
C16 C17 H17 110.9 . . ?
C18 C17 H17 110.9 . . ?
N4 C18 C19 122.1(4) . . ?
N4 C18 C17 112.5(3) . . ?
C19 C18 C17 125.5(4) . . ?
C20 C19 C18 119.1(4) . . ?
C20 C19 H19 120.5 . . ?
C18 C19 H19 120.5 . . ?
C19 C20 C21 119.1(4) . . ?
C19 C20 H20 120.4 . . ?
C21 C20 H20 120.4 . . ?
C20 C21 C22 119.1(4) . . ?
C20 C21 H21 120.5 . . ?
C22 C21 H21 120.5 . . ?
N4 C22 C21 122.0(4) . . ?
N4 C22 H22 119.0 . . ?
C21 C22 H22 119.0 . . ?
N5 C23 C24 122.1(4) . . ?
N5 C23 H23 119.0 . . ?
C24 C23 H23 119.0 . . ?
C25 C24 C23 119.6(4) . . ?
C25 C24 H24 120.2 . . ?
C23 C24 H24 120.2 . . ?
C24 C25 C26 119.0(4) . . ?
C24 C25 H25 120.5 . . ?
C26 C25 H25 120.5 . . ?
C27 C26 C25 118.3(4) . . ?
C27 C26 H26 120.8 . . ?
C25 C26 H26 120.8 . . ?
N5 C27 C26 122.5(4) . . ?
N5 C27 C28 111.6(3) . . ?
C26 C27 C28 125.9(4) . . ?
O3 C28 C27 108.6(3) . . ?
O3 C28 C29 108.2(3) . . ?
C27 C28 C29 107.1(3) . . ?
O3 C28 H28 110.9 . . ?
C27 C28 H28 110.9 . . ?
C29 C28 H28 110.9 . . ?
N6 C29 C30 121.9(4) . . ?
N6 C29 C28 112.5(3) . . ?
C30 C29 C28 125.6(4) . . ?
C29 C30 C31 118.2(4) . . ?
C29 C30 H30 120.9 . . ?
C31 C30 H30 120.9 . . ?
C32 C31 C30 119.5(4) . . ?
C32 C31 H31 120.3 . . ?
C30 C31 H31 120.3 . . ?
C33 C32 C31 119.3(4) . . ?
C33 C32 H32 120.3 . . ?
C31 C32 H32 120.3 . . ?
N6 C33 C32 122.2(4) . . ?
N6 C33 H33 118.9 . . ?
C32 C33 H33 118.9 . . ?
O6 Cl1 O4 111.3(2) . . ?
O6 Cl1 O7 111.0(3) . . ?
O4 Cl1 O7 109.9(3) . . ?
O6 Cl1 O5 107.3(3) . . ?
O4 Cl1 O5 111.1(3) . . ?
O7 Cl1 O5 106.0(3) . . ?
O10 Cl2 O9 109.8(6) . . ?
O10 Cl2 O8 109.5(6) . . ?
O9 Cl2 O8 108.1(4) . . ?
O10 Cl2 O11 112.0(8) . . ?
O9 Cl2 O11 109.7(6) . . ?
O8 Cl2 O11 107.7(6) . . ?

loop_
_geom_bond_atom_site_label_1
_geom_bond_atom_site_label_2
_geom_bond_distance
_geom_bond_site_symmetry_2
_geom_bond_publ_flag
Dy1 O3 2.257(2) 2_556 ?
Dy1 O3 2.257(2) . ?
Dy1 O1 2.264(3) . ?
Dy1 O1 2.264(3) 2_556 ?
Dy1 O2 2.268(2) . ?
Dy1 O2 2.268(2) 2_556 ?
Dy1 Ni2 3.1654(8) . ?
Dy1 Ni1 3.1901(6) . ?
Dy1 Ni1 3.1902(6) 2_556 ?
Ni1 N4 2.052(3) . ?
Ni1 O2 2.054(3) . ?
Ni1 N1 2.058(3) . ?
Ni1 O1 2.061(2) . ?
Ni1 N2 2.085(3) . ?
Ni1 N3 2.109(3) . ?
Ni2 N6 2.043(3) 2_556 ?
Ni2 N6 2.043(3) . ?
Ni2 O3 2.057(2) . ?
Ni2 O3 2.057(2) 2_556 ?
Ni2 N5 2.101(3) . ?
Ni2 N5 2.101(3) 2_556 ?
O1 C6 1.404(4) . ?
O2 C17 1.407(4) . ?
O3 C28 1.411(4) . ?
N1 C1 1.337(5) . ?
N1 C5 1.357(5) . ?
N2 C11 1.340(5) . ?
N2 C7 1.347(5) . ?
N3 C16 1.338(5) . ?
N3 C12 1.340(5) . ?
N4 C18 1.334(5) . ?
N4 C22 1.340(5) . ?
N5 C23 1.334(5) . ?
N5 C27 1.349(5) . ?
N6 C29 1.342(5) . ?
N6 C33 1.346(5) . ?
C1 C2 1.375(6) . ?
C1 H1 0.9300 . ?
C2 C3 1.384(6) . ?
C2 H2 0.9300 . ?
C3 C4 1.378(5) . ?
C3 H3 0.9300 . ?
C4 C5 1.369(5) . ?
C4 H4 0.9300 . ?
C5 C6 1.523(5) . ?
C6 C7 1.523(5) . ?
C6 H6 0.9800 . ?
C7 C8 1.377(5) . ?
C8 C9 1.389(6) . ?
C8 H8 0.9300 . ?
C9 C10 1.374(6) . ?
C9 H9 0.9300 . ?
C10 C11 1.369(6) . ?
C10 H10 0.9300 . ?
C11 H11 0.9300 . ?
C12 C13 1.366(6) . ?
C12 H12 0.9300 . ?
C13 C14 1.374(7) . ?
C13 H13 0.9300 . ?
C14 C15 1.388(6) . ?
C14 H14 0.9300 . ?
C15 C16 1.378(5) . ?
C15 H15 0.9300 . ?
C16 C17 1.519(5) . ?
C17 C18 1.528(5) . ?
C17 H17 0.9800 . ?
C18 C19 1.376(5) . ?
C19 C20 1.370(6) . ?
C19 H19 0.9300 . ?
C20 C21 1.372(6) . ?
C20 H20 0.9300 . ?
C21 C22 1.374(6) . ?
C21 H21 0.9300 . ?
C22 H22 0.9300 . ?
C23 C24 1.372(6) . ?
C23 H23 0.9300 . ?
C24 C25 1.368(6) . ?
C24 H24 0.9300 . ?
C25 C26 1.393(6) . ?
C25 H25 0.9300 . ?
C26 C27 1.370(5) . ?
C26 H26 0.9300 . ?
C27 C28 1.525(5) . ?
C28 C29 1.528(5) . ?
C28 H28 0.9800 . ?
C29 C30 1.383(5) . ?
C30 C31 1.391(6) . ?
C30 H30 0.9300 . ?
C31 C32 1.369(6) . ?
C31 H31 0.9300 . ?
C32 C33 1.363(6) . ?
C32 H32 0.9300 . ?
C33 H33 0.9300 . ?
Cl1 O6 1.399(3) . ?
Cl1 O4 1.429(4) . ?
Cl1 O7 1.429(4) . ?
Cl1 O5 1.461(5) . ?
Cl2 O10 1.420(10) . ?
Cl2 O9 1.437(7) . ?
Cl2 O8 1.440(6) . ?
Cl2 O11 1.457(11) . ?

loop_
_platon_squeeze_void_nr
_platon_squeeze_void_average_x
_platon_squeeze_void_average_y
_platon_squeeze_void_average_z
_platon_squeeze_void_volume
_platon_squeeze_void_count_electrons
_platon_squeeze_void_content
1 0.000 0.185 0.250 150 16 ' '
2 0.000 0.815 0.750 150 16 ' '
3 0.500 0.315 0.750 150 16 ' '
4 0.500 0.685 0.250 150 16 ' '
